data_7125035
loop_
_publ_author_name
'Liu, Ren-Rong'
'Xu, Teng-Fei'
'Wang, Yong-Gang'
'Xiang, Bin'
'Gao, Jian-Rong'
'Jia, Yi-Xia'

_publ_section_title
;
 Palladium-catalyzed dearomative arylalkynylation of indoles.
;
_journal_issue 94
_journal_name_full 'Chemical communications (Cambridge, England)'
_journal_page_first 13664
_journal_page_last 13667
_journal_paper_doi 10.1039/c6cc06262h
_journal_volume 52
_journal_year 2016
_chemical_absolute_configuration unk
_chemical_formula_moiety 'C24 H17 N O'
_chemical_formula_sum 'C24 H17 N O'
_chemical_formula_weight 335.39
_space_group_crystal_system orthorhombic
_space_group_IT_number 33
_space_group_name_Hall 'P 2c -2n'
_space_group_name_H-M_alt 'P n a 21'
_atom_sites_solution_hydrogens geom
_atom_sites_solution_primary direct
_atom_sites_solution_secondary difmap
_audit_creation_date 2015-11-06
_audit_creation_method
;
Olex2 1.2
(compiled 2014.03.20 svn.r2914 for OlexSys, GUI svn.r4816)
;
_audit_update_record
;
2016-07-28 deposited with the CCDC.
2016-09-29 downloaded from the CCDC.
;
_cell_angle_alpha 90.00
_cell_angle_beta 90.00
_cell_angle_gamma 90.00
_cell_formula_units_Z 4
_cell_length_a 15.3015(18)
_cell_length_b 12.1976(10)
_cell_length_c 9.6252(8)
_cell_measurement_reflns_used 1104
_cell_measurement_temperature 293(2)
_cell_measurement_theta_max 29.5288
_cell_measurement_theta_min 3.0006
_cell_volume 1796.5(3)
_computing_cell_refinement
;
CrysAlisPro, Agilent Technologies,
Version 1.171.35.11 (release 16-05-2011 CrysAlis171 .NET)
(compiled May 16 2011,17:55:39)
;
_computing_data_collection
;
CrysAlisPro, Agilent Technologies,
Version 1.171.35.11 (release 16-05-2011 CrysAlis171 .NET)
(compiled May 16 2011,17:55:39)
;
_computing_data_reduction
;
CrysAlisPro, Agilent Technologies,
Version 1.171.35.11 (release 16-05-2011 CrysAlis171 .NET)
(compiled May 16 2011,17:55:39)
;
_computing_molecular_graphics 'Olex2 (Dolomanov et al., 2009)'
_computing_publication_material 'Olex2 (Dolomanov et al., 2009)'
_computing_structure_refinement 'ShelXL (Sheldrick, 2008)'
_computing_structure_solution 'ShelXS (Sheldrick, 2008)'
_diffrn_ambient_temperature 293.15
_diffrn_detector_area_resol_mean 10.3592
_diffrn_measured_fraction_theta_full 0.998
_diffrn_measured_fraction_theta_max 0.998
_diffrn_measurement_device_type 'Xcalibur, Atlas, Gemini ultra'
_diffrn_measurement_method '\w scans'
_diffrn_orient_matrix_UB_11 0.0210597000
_diffrn_orient_matrix_UB_12 0.0320328000
_diffrn_orient_matrix_UB_13 0.0515564000
_diffrn_orient_matrix_UB_21 0.0388332000
_diffrn_orient_matrix_UB_22 -0.0308972000
_diffrn_orient_matrix_UB_23 -0.0092163000
_diffrn_orient_matrix_UB_31 0.0140527000
_diffrn_orient_matrix_UB_32 0.0374296000
_diffrn_orient_matrix_UB_33 -0.0518323000
_diffrn_radiation_monochromator graphite
_diffrn_radiation_type MoK\a
_diffrn_radiation_wavelength 0.71073
_diffrn_reflns_av_R_equivalents 0.0357
_diffrn_reflns_av_unetI/netI 0.0352
_diffrn_reflns_limit_h_max 18
_diffrn_reflns_limit_h_min -16
_diffrn_reflns_limit_k_max 12
_diffrn_reflns_limit_k_min -14
_diffrn_reflns_limit_l_max 9
_diffrn_reflns_limit_l_min -11
_diffrn_reflns_number 5078
_diffrn_reflns_theta_full 25.33
_diffrn_reflns_theta_max 25.33
_diffrn_reflns_theta_min 3.01
_diffrn_source 'Enhance (Mo) X-ray Source'
_exptl_absorpt_coefficient_mu 0.075
_exptl_absorpt_correction_T_max 1.00000
_exptl_absorpt_correction_T_min 0.98598
_exptl_absorpt_correction_type multi-scan
_exptl_absorpt_process_details
;
CrysAlisPro, Agilent Technologies,
Version 1.171.35.11 (release 16-05-2011 CrysAlis171 .NET)
(compiled May 16 2011,17:55:39)
Empirical absorption correction using spherical harmonics,
 implemented in SCALE3 ABSPACK scaling algorithm.
;
_exptl_crystal_colour yellow
_exptl_crystal_colour_primary yellow
_exptl_crystal_density_diffrn 1.240
_exptl_crystal_density_method 'not measured'
_exptl_crystal_description plate
_exptl_crystal_F_000 704
_exptl_crystal_size_max 0.49
_exptl_crystal_size_mid 0.46
_exptl_crystal_size_min 0.32
_refine_diff_density_max 0.118
_refine_diff_density_min -0.141
_refine_diff_density_rms 0.032
_refine_ls_abs_structure_details 'Flack H D (1983), Acta Cryst. A39, 876-881'
_refine_ls_abs_structure_Flack -1(2)
_refine_ls_extinction_method none
_refine_ls_goodness_of_fit_ref 1.048
_refine_ls_hydrogen_treatment constr
_refine_ls_matrix_type full
_refine_ls_number_parameters 236
_refine_ls_number_reflns 1750
_refine_ls_number_restraints 1
_refine_ls_restrained_S_all 1.048
_refine_ls_R_factor_all 0.0568
_refine_ls_R_factor_gt 0.0376
_refine_ls_shift/su_max 0.000
_refine_ls_shift/su_mean 0.000
_refine_ls_structure_factor_coef Fsqd
_refine_ls_weighting_details 'calc w=1/[\s^2^(Fo^2^)+(0.0399P)^2^+0.0000P] where P=(Fo^2^+2Fc^2^)/3'
_refine_ls_weighting_scheme calc
_refine_ls_wR_factor_gt 0.0747
_refine_ls_wR_factor_ref 0.0824
_reflns_number_gt 1347
_reflns_number_total 1750
_reflns_threshold_expression >2sigma(I)
_cod_data_source_file c6cc06262h2.cif
_cod_data_source_block 151105_zbb_3
_cod_database_code 7125035
_chemical_oxdiff_formula 'c10 h10 n2 o8'
_reflns_odcompleteness_completeness 99.58
_reflns_odcompleteness_iscentric 1
_reflns_odcompleteness_theta 26.32
_olex2_refinement_description
;
1. Fixed Uiso
 At 1.2 times of:
  All C(H) groups
 At 1.5 times of:
  All C(H,H,H) groups
2.a Ternary CH refined with riding coordinates:
 C9(H9)
2.b Aromatic/amide H refined with riding coordinates:
 C1(H1), C2(H2), C3(H3), C4(H4), C12(H12), C13(H13), C14(H14), C15(H15),
 C20(H20), C21(H21), C22(H22), C23(H23), C24(H24)
2.c Idealised Me refined as rotating group:
 C16(H16A,H16B,H16C)
;

loop_
_space_group_symop_id
_space_group_symop_operation_xyz
1 'x, y, z'
2 '-x, -y, z+1/2'
3 '-x+1/2, y+1/2, z+1/2'
4 'x+1/2, -y+1/2, z'

loop_
_atom_site_label
_atom_site_type_symbol
_atom_site_fract_x
_atom_site_fract_y
_atom_site_fract_z
_atom_site_U_iso_or_equiv
_atom_site_adp_type
_atom_site_occupancy
_atom_site_calc_flag
_atom_site_refinement_flags_posn
O1 O 0.84930(15) 0.81249(17) 0.5899(2) 0.0638(6) Uani 1 d .
N1 N 0.89893(14) 0.86721(17) 0.3737(2) 0.0407(5) Uani 1 d .
C1 C 0.71028(18) 0.9949(2) 0.5398(3) 0.0524(8) Uani 1 d .
H1 H 0.6961 0.9599 0.6226 0.063 Uiso 1 calc R
C2 C 0.6639(2) 1.0852(3) 0.4952(3) 0.0586(8) Uani 1 d .
H2 H 0.6180 1.1117 0.5488 0.070 Uiso 1 calc R
C3 C 0.6849(2) 1.1368(3) 0.3715(3) 0.0574(8) Uani 1 d .
H3 H 0.6530 1.1977 0.3432 0.069 Uiso 1 calc R
C4 C 0.75225(19) 1.0994(2) 0.2901(3) 0.0500(7) Uani 1 d .
H4 H 0.7658 1.1343 0.2069 0.060 Uiso 1 calc R
C5 C 0.79984(18) 1.0087(2) 0.3337(3) 0.0404(6) Uani 1 d .
C6 C 0.77865(17) 0.9577(2) 0.4579(3) 0.0422(6) Uani 1 d .
C7 C 0.84310(18) 0.8700(2) 0.4868(3) 0.0447(7) Uani 1 d .
C8 C 0.87545(19) 0.9505(2) 0.2665(3) 0.0420(7) Uani 1 d .
C9 C 0.96284(18) 1.0158(2) 0.2449(3) 0.0441(7) Uani 1 d .
H9 H 0.9734 1.0259 0.1453 0.053 Uiso 1 calc R
C10 C 1.03114(18) 0.9378(2) 0.3046(3) 0.0416(7) Uani 1 d .
C11 C 0.99075(17) 0.8555(2) 0.3806(3) 0.0388(6) Uani 1 d .
C12 C 1.0387(2) 0.7783(2) 0.4539(3) 0.0503(7) Uani 1 d .
H12 H 1.0114 0.7240 0.5060 0.060 Uiso 1 calc R
C13 C 1.1292(2) 0.7854(2) 0.4462(4) 0.0598(8) Uani 1 d .
H13 H 1.1632 0.7351 0.4945 0.072 Uiso 1 calc R
C14 C 1.1692(2) 0.8649(3) 0.3689(4) 0.0651(9) Uani 1 d .
H14 H 1.2299 0.8667 0.3637 0.078 Uiso 1 calc R
C15 C 1.1205(2) 0.9432(2) 0.2982(3) 0.0551(8) Uani 1 d .
H15 H 1.1480 0.9981 0.2474 0.066 Uiso 1 calc R
C16 C 0.8494(2) 0.8924(2) 0.1319(3) 0.0593(9) Uani 1 d .
H16A H 0.8017 0.8433 0.1500 0.089 Uiso 1 calc GR
H16B H 0.8984 0.8515 0.0971 0.089 Uiso 1 calc GR
H16C H 0.8319 0.9458 0.0642 0.089 Uiso 1 calc GR
C17 C 0.96286(17) 1.1226(2) 0.3142(3) 0.0449(7) Uani 1 d .
C18 C 0.95381(19) 1.2096(2) 0.3693(3) 0.0480(7) Uani 1 d .
C19 C 0.93833(17) 1.3153(2) 0.4308(3) 0.0419(7) Uani 1 d .
C20 C 0.9200(2) 1.3272(2) 0.5704(3) 0.0527(8) Uani 1 d .
H20 H 0.9191 1.2657 0.6275 0.063 Uiso 1 calc R
C21 C 0.9032(2) 1.4285(3) 0.6261(4) 0.0608(8) Uani 1 d .
H21 H 0.8907 1.4352 0.7202 0.073 Uiso 1 calc R
C22 C 0.9047(2) 1.5203(3) 0.5432(4) 0.0602(9) Uani 1 d .
H22 H 0.8931 1.5889 0.5812 0.072 Uiso 1 calc R
C23 C 0.9233(2) 1.5105(2) 0.4048(3) 0.0581(9) Uani 1 d .
H23 H 0.9244 1.5725 0.3486 0.070 Uiso 1 calc R
C24 C 0.9406(2) 1.4090(2) 0.3482(3) 0.0508(8) Uani 1 d .
H24 H 0.9538 1.4030 0.2542 0.061 Uiso 1 calc R

loop_
_atom_site_aniso_label
_atom_site_aniso_U_11
_atom_site_aniso_U_22
_atom_site_aniso_U_33
_atom_site_aniso_U_23
_atom_site_aniso_U_13
_atom_site_aniso_U_12
O1 0.0701(16) 0.0589(13) 0.0622(13) 0.0226(12) 0.0112(12) 0.0058(11)
N1 0.0405(13) 0.0352(11) 0.0465(12) 0.0048(11) 0.0043(12) -0.0011(10)
C1 0.0432(17) 0.064(2) 0.0504(17) -0.0008(15) 0.0041(16) -0.0044(16)
C2 0.0411(18) 0.070(2) 0.065(2) -0.0145(19) 0.0015(16) 0.0043(16)
C3 0.0490(18) 0.0537(17) 0.070(2) -0.0058(17) -0.0085(18) 0.0135(16)
C4 0.0498(18) 0.0496(16) 0.0507(17) 0.0012(14) -0.0067(15) 0.0052(14)
C5 0.0369(15) 0.0393(13) 0.0450(15) -0.0040(13) -0.0046(13) -0.0025(12)
C6 0.0389(16) 0.0411(13) 0.0464(16) -0.0037(13) -0.0002(14) -0.0046(12)
C7 0.0460(18) 0.0376(15) 0.0504(16) 0.0008(15) 0.0001(14) -0.0055(13)
C8 0.0511(18) 0.0355(13) 0.0396(14) 0.0005(12) -0.0010(13) 0.0008(13)
C9 0.0519(18) 0.0372(14) 0.0431(14) 0.0029(13) 0.0078(14) 0.0050(13)
C10 0.0449(17) 0.0368(14) 0.0429(16) -0.0075(13) 0.0082(14) 0.0009(12)
C11 0.0429(16) 0.0314(13) 0.0419(14) -0.0054(12) 0.0041(14) 0.0018(12)
C12 0.059(2) 0.0357(14) 0.0562(16) -0.0002(14) -0.0016(16) 0.0033(13)
C13 0.053(2) 0.0508(17) 0.075(2) -0.0062(17) -0.0115(18) 0.0141(15)
C14 0.0428(18) 0.0660(19) 0.087(2) -0.007(2) 0.0034(18) 0.0097(17)
C15 0.0459(19) 0.0563(17) 0.063(2) 0.0003(17) 0.0137(16) 0.0012(15)
C16 0.067(2) 0.0617(19) 0.0491(17) -0.0081(16) -0.0068(17) 0.0021(16)
C17 0.0424(16) 0.0402(15) 0.0520(16) 0.0042(14) 0.0043(14) 0.0000(12)
C18 0.0410(17) 0.0422(16) 0.0608(18) 0.0010(16) 0.0010(14) -0.0006(14)
C19 0.0341(15) 0.0367(14) 0.0549(18) -0.0015(14) -0.0007(13) -0.0006(11)
C20 0.0566(19) 0.0410(16) 0.0605(18) 0.0051(15) 0.0060(15) 0.0033(14)
C21 0.068(2) 0.057(2) 0.0573(18) -0.0049(17) 0.0132(17) 0.0002(17)
C22 0.062(2) 0.0455(18) 0.073(2) -0.0087(17) 0.0050(19) 0.0040(15)
C23 0.068(2) 0.0412(17) 0.065(2) 0.0056(16) -0.0012(17) 0.0001(15)
C24 0.0576(19) 0.0445(16) 0.0504(18) -0.0022(15) -0.0019(14) -0.0013(14)

loop_
_atom_type_symbol
_atom_type_description
_atom_type_scat_dispersion_real
_atom_type_scat_dispersion_imag
_atom_type_scat_source
C C 0.0033 0.0016 'International Tables Vol C Tables 4.2.6.8 and 6.1.1.4'
H H 0.0000 0.0000 'International Tables Vol C Tables 4.2.6.8 and 6.1.1.4'
N N 0.0061 0.0033 'International Tables Vol C Tables 4.2.6.8 and 6.1.1.4'
O O 0.0106 0.0060 'International Tables Vol C Tables 4.2.6.8 and 6.1.1.4'

loop_
_geom_angle_atom_site_label_1
_geom_angle_atom_site_label_2
_geom_angle_atom_site_label_3
_geom_angle
C7 N1 C8 112.2(2)
C7 N1 C11 125.4(2)
C11 N1 C8 109.9(2)
C2 C1 H1 120.9
C2 C1 C6 118.2(3)
C6 C1 H1 120.9
C1 C2 H2 119.6
C1 C2 C3 120.8(3)
C3 C2 H2 119.6
C2 C3 H3 119.5
C4 C3 C2 121.0(3)
C4 C3 H3 119.5
C3 C4 H4 120.5
C3 C4 C5 119.0(3)
C5 C4 H4 120.5
C4 C5 C8 130.5(2)
C6 C5 C4 119.7(3)
C6 C5 C8 109.9(2)
C1 C6 C7 129.2(3)
C5 C6 C1 121.4(2)
C5 C6 C7 109.3(2)
O1 C7 N1 125.3(3)
O1 C7 C6 128.4(3)
N1 C7 C6 106.3(2)
N1 C8 C5 102.1(2)
N1 C8 C9 103.4(2)
N1 C8 C16 109.4(2)
C5 C8 C9 118.2(2)
C5 C8 C16 112.5(2)
C16 C8 C9 110.2(2)
C8 C9 H9 109.5
C10 C9 C8 102.6(2)
C10 C9 H9 109.5
C17 C9 C8 113.0(2)
C17 C9 H9 109.5
C17 C9 C10 112.5(2)
C11 C10 C9 110.1(2)
C15 C10 C9 129.6(2)
C15 C10 C11 120.2(3)
C10 C11 N1 110.2(2)
C12 C11 N1 128.2(2)
C12 C11 C10 121.6(2)
C11 C12 H12 121.4
C11 C12 C13 117.2(3)
C13 C12 H12 121.4
C12 C13 H13 119.3
C14 C13 C12 121.3(3)
C14 C13 H13 119.3
C13 C14 H14 119.6
C13 C14 C15 120.9(3)
C15 C14 H14 119.6
C10 C15 C14 118.7(3)
C10 C15 H15 120.6
C14 C15 H15 120.6
C8 C16 H16A 109.5
C8 C16 H16B 109.5
C8 C16 H16C 109.5
H16A C16 H16B 109.5
H16A C16 H16C 109.5
H16B C16 H16C 109.5
C18 C17 C9 173.3(3)
C17 C18 C19 176.6(3)
C20 C19 C18 121.9(3)
C20 C19 C24 118.3(3)
C24 C19 C18 119.8(3)
C19 C20 H20 119.6
C21 C20 C19 120.8(3)
C21 C20 H20 119.6
C20 C21 H21 119.8
C20 C21 C22 120.3(3)
C22 C21 H21 119.8
C21 C22 H22 120.1
C23 C22 C21 119.8(3)
C23 C22 H22 120.1
C22 C23 H23 119.9
C22 C23 C24 120.2(3)
C24 C23 H23 119.9
C19 C24 H24 119.8
C23 C24 C19 120.5(3)
C23 C24 H24 119.8

loop_
_geom_bond_atom_site_label_1
_geom_bond_atom_site_label_2
_geom_bond_distance
O1 C7 1.219(3)
N1 C7 1.384(4)
N1 C8 1.492(3)
N1 C11 1.414(3)
C1 H1 0.9300
C1 C2 1.379(4)
C1 C6 1.386(4)
C2 H2 0.9300
C2 C3 1.384(4)
C3 H3 0.9300
C3 C4 1.373(4)
C4 H4 0.9300
C4 C5 1.390(4)
C5 C6 1.386(4)
C5 C8 1.504(4)
C6 C7 1.481(4)
C8 C9 1.570(4)
C8 C16 1.529(4)
C9 H9 0.9800
C9 C10 1.525(4)
C9 C17 1.464(4)
C10 C11 1.387(4)
C10 C15 1.370(4)
C11 C12 1.387(4)
C12 H12 0.9300
C12 C13 1.389(4)
C13 H13 0.9300
C13 C14 1.367(5)
C14 H14 0.9300
C14 C15 1.389(4)
C15 H15 0.9300
C16 H16A 0.9600
C16 H16B 0.9600
C16 H16C 0.9600
C17 C18 1.194(4)
C18 C19 1.438(4)
C19 C20 1.381(4)
C19 C24 1.393(4)
C20 H20 0.9300
C20 C21 1.372(4)
C21 H21 0.9300
C21 C22 1.374(4)
C22 H22 0.9300
C22 C23 1.368(4)
C23 H23 0.9300
C23 C24 1.378(4)
C24 H24 0.9300

loop_
_geom_torsion_atom_site_label_1
_geom_torsion_atom_site_label_2
_geom_torsion_atom_site_label_3
_geom_torsion_atom_site_label_4
_geom_torsion
N1 C8 C9 C10 18.5(2)
N1 C8 C9 C17 -102.9(2)
N1 C11 C12 C13 -178.7(3)
C1 C2 C3 C4 0.1(4)
C1 C6 C7 O1 -0.3(5)
C1 C6 C7 N1 -178.4(3)
C2 C1 C6 C5 -0.6(4)
C2 C1 C6 C7 174.1(3)
C2 C3 C4 C5 -0.3(4)
C3 C4 C5 C6 0.0(4)
C3 C4 C5 C8 179.7(3)
C4 C5 C6 C1 0.4(4)
C4 C5 C6 C7 -175.2(2)
C4 C5 C8 N1 175.5(3)
C4 C5 C8 C9 63.0(4)
C4 C5 C8 C16 -67.3(4)
C5 C6 C7 O1 174.9(3)
C5 C6 C7 N1 -3.2(3)
C5 C8 C9 C10 130.3(2)
C5 C8 C9 C17 8.9(3)
C6 C1 C2 C3 0.3(4)
C6 C5 C8 N1 -4.7(3)
C6 C5 C8 C9 -117.3(3)
C6 C5 C8 C16 112.4(2)
C7 N1 C8 C5 2.8(3)
C7 N1 C8 C9 126.0(2)
C7 N1 C8 C16 -116.6(3)
C7 N1 C11 C10 -128.0(3)
C7 N1 C11 C12 49.7(4)
C8 N1 C7 O1 -178.1(3)
C8 N1 C7 C6 0.1(3)
C8 N1 C11 C10 10.6(3)
C8 N1 C11 C12 -171.6(3)
C8 C5 C6 C1 -179.3(2)
C8 C5 C6 C7 5.1(3)
C8 C9 C10 C11 -13.5(3)
C8 C9 C10 C15 170.2(3)
C8 C9 C17 C18 -27(3)
C9 C10 C11 N1 2.5(3)
C9 C10 C11 C12 -175.4(2)
C9 C10 C15 C14 176.0(3)
C9 C17 C18 C19 -29(7)
C10 C9 C17 C18 -143(2)
C10 C11 C12 C13 -1.1(4)
C11 N1 C7 O1 -40.3(4)
C11 N1 C7 C6 137.9(2)
C11 N1 C8 C5 -141.6(2)
C11 N1 C8 C9 -18.4(3)
C11 N1 C8 C16 99.0(3)
C11 C10 C15 C14 0.0(4)
C11 C12 C13 C14 -0.3(5)
C12 C13 C14 C15 1.6(5)
C13 C14 C15 C10 -1.4(5)
C15 C10 C11 N1 179.3(2)
C15 C10 C11 C12 1.3(4)
C16 C8 C9 C10 -98.4(2)
C16 C8 C9 C17 140.2(2)
C17 C9 C10 C11 108.3(3)
C17 C9 C10 C15 -68.1(4)
C17 C18 C19 C20 116(5)
C17 C18 C19 C24 -63(5)
C18 C19 C20 C21 -178.3(3)
C18 C19 C24 C23 178.1(3)
C19 C20 C21 C22 -0.3(5)
C20 C19 C24 C23 -1.1(4)
C20 C21 C22 C23 -0.2(5)
C21 C22 C23 C24 0.0(5)
C22 C23 C24 C19 0.7(5)
C24 C19 C20 C21 0.9(4)
